data_7213143
loop_
_publ_author_name
'Bethel, Paul A.'
'Hill, Michael S.'
'Mahon, Mary F.'
'Molloy, Kieran C.'

_publ_section_title
;
 Reactions of organotin tetrazoles: synthesis of functionalised
 poly-tetrazoles
;
_journal_issue 23
_journal_name_full 'Journal of the Chemical Society, Perkin Transactions 1'
_journal_page_first 3507
_journal_paper_doi 10.1039/a905336k
_journal_year 1999
_chemical_formula_sum 'C10 H8 N8'
_chemical_formula_weight 240.24
_chemical_name_systematic
; 

 ? 

;
_space_group_IT_number 110
_symmetry_cell_setting tetragonal
_symmetry_space_group_name_Hall 'I 4bw -2c'
_symmetry_space_group_name_H-M 'I 41 c d'
_atom_sites_solution_hydrogens geom
_atom_sites_solution_primary direct
_atom_sites_solution_secondary difmap
_audit_creation_method SHELXL
_cell_angle_alpha 90.00
_cell_angle_beta 90.00
_cell_angle_gamma 90.00
_cell_formula_units_Z 16
_cell_length_a 24.513(2)
_cell_length_b 24.513(2)
_cell_length_c 7.0350(10)
_cell_measurement_temperature 293(2)
_cell_volume 4227.2(8)
_computing_structure_refinement 'SHELXL-93 (Sheldrick, 1993)'
_computing_structure_solution 'SHELXS-86 (Sheldrick, 1990)'
_diffrn_ambient_temperature 293(2)
_diffrn_radiation_monochromator graphite
_diffrn_radiation_source 'fine-focus sealed tube'
_diffrn_radiation_type MoK\a
_diffrn_radiation_wavelength 0.71069
_diffrn_reflns_av_R_equivalents 0.0371
_diffrn_reflns_av_sigmaI/netI 0.0444
_diffrn_reflns_limit_h_max 28
_diffrn_reflns_limit_h_min 0
_diffrn_reflns_limit_k_max 28
_diffrn_reflns_limit_k_min 0
_diffrn_reflns_limit_l_max 8
_diffrn_reflns_limit_l_min 0
_diffrn_reflns_number 1771
_diffrn_reflns_theta_max 23.97
_diffrn_reflns_theta_min 2.35
_exptl_absorpt_coefficient_mu 0.105
_exptl_crystal_density_diffrn 1.510
_exptl_crystal_F_000 1984
_exptl_crystal_size_max 0.2
_exptl_crystal_size_mid 0.2
_exptl_crystal_size_min 0.3
_refine_diff_density_max 0.141
_refine_diff_density_min -0.137
_refine_diff_density_rms 0.036
_refine_ls_abs_structure_details 'Flack H D (1983), Acta Cryst. A39, 876-881'
_refine_ls_abs_structure_Flack -0.50(551)
_refine_ls_extinction_coef 0.0038(6)
_refine_ls_extinction_expression Fc^*^=kFc[1+0.001xFc^2^\l^3^/sin(2\q)]^-1/4^
_refine_ls_extinction_method SHELXL
_refine_ls_goodness_of_fit_all 1.092
_refine_ls_goodness_of_fit_obs 1.142
_refine_ls_matrix_type full
_refine_ls_number_parameters 164
_refine_ls_number_reflns 904
_refine_ls_number_restraints 1
_refine_ls_restrained_S_all 1.092
_refine_ls_restrained_S_obs 1.141
_refine_ls_R_factor_all 0.0664
_refine_ls_R_factor_obs 0.0427
_refine_ls_shift/esd_max 0.000
_refine_ls_shift/esd_mean 0.000
_refine_ls_structure_factor_coef F
_refine_ls_weighting_details 'w=1/[\s^2^(Fo^2^)+(0.0585P)^2^+0.5602P] where P=(Fo^2^+2Fc^2^)/3'
_refine_ls_weighting_scheme calc
_refine_ls_wR_factor_all 0.1024
_refine_ls_wR_factor_obs 0.0907
_reflns_number_observed 692
_reflns_number_total 904
_reflns_observed_criterion >2sigma(I)
_cod_data_source_file 905336ksup1.cif
_cod_data_source_block 93kcm2
_cod_depositor_comments
;
The following automatic conversions were performed:

'_symmetry_cell_setting' value 'Tetragonal' changed to 'tetragonal'
according to /home/saulius/struct/CIF-dictionaries/cif_core.dic
dictionary named 'cif_core.dic' version 2.4.2 from 2011-04-26.

Automatic conversion script
Id: cif_fix_values 1891 2012-01-12 08:04:46Z andrius 

The following automatic conversions were performed:

'_refine_ls_weighting_scheme' value 'calc
w=1/[\s^2^(Fo^2^)+(0.0585P)^2^+0.5602P] where P=(Fo^2^+2Fc^2^)/3' was
changed to 'calc'. New tag '_refine_ls_weighting_details' was
created. The value of the new tag was set to
'w=1/[\s^2^(Fo^2^)+(0.0585P)^2^+0.5602P] where P=(Fo^2^+2Fc^2^)/3'.

Automatic conversion script
Id: cif_fix_values 3143 2015-03-26 13:38:13Z robertas 

2018-02-22
Z value and formula fixed to values more according to usual
chemical conventions.                 miguel
;
_cod_original_formula_sum 'C20 H16 N16'
_cod_original_formula_weight 480.49
_cod_original_formula_units_Z 8
_cod_original_sg_symbol_H-M I41cd
_cod_database_code 7213143

loop_
_symmetry_equiv_pos_as_xyz
'x, y, z'
'-x+1/2, -y+1/2, z+1/2'
'-y, x+1/2, z+1/4'
'y+1/2, -x, z+3/4'
'x, -y, z+1/2'
'-x+1/2, y+1/2, z'
'-y, -x+1/2, z+3/4'
'y+1/2, x, z+1/4'
'x+1/2, y+1/2, z+1/2'
'-x+1, -y+1, z+1'
'-y+1/2, x+1, z+3/4'
'y+1, -x+1/2, z+5/4'
'x+1/2, -y+1/2, z+1'
'-x+1, y+1, z+1/2'
'-y+1/2, -x+1, z+5/4'
'y+1, x+1/2, z+3/4'

loop_
_atom_site_aniso_label
_atom_site_aniso_U_11
_atom_site_aniso_U_22
_atom_site_aniso_U_33
_atom_site_aniso_U_23
_atom_site_aniso_U_13
_atom_site_aniso_U_12
N1 0.044(2) 0.034(2) 0.033(2) -0.002(2) 0.003(2) -0.008(2)
N2 0.054(3) 0.046(3) 0.047(3) 0.000(2) 0.004(2) -0.017(2)
N3 0.061(3) 0.041(2) 0.051(3) 0.004(2) 0.004(3) -0.017(2)
N4 0.052(3) 0.033(2) 0.051(3) 0.000(2) 0.004(2) -0.002(2)
N5 0.033(2) 0.034(2) 0.038(3) 0.003(2) 0.001(2) -0.002(2)
N6 0.042(2) 0.049(3) 0.047(3) 0.006(2) -0.006(3) 0.001(2)
N7 0.048(3) 0.053(3) 0.046(3) 0.008(2) -0.006(3) -0.003(2)
N8 0.047(3) 0.038(2) 0.040(3) 0.008(2) 0.002(2) -0.006(2)
C1 0.040(3) 0.036(2) 0.027(3) 0.003(2) 0.000(2) -0.002(2)
C2 0.032(3) 0.031(2) 0.040(3) 0.000(2) -0.003(2) 0.000(2)
C3 0.049(3) 0.042(3) 0.063(4) 0.008(3) -0.014(3) 0.001(2)
C4 0.042(3) 0.053(3) 0.075(4) 0.006(3) -0.022(3) 0.000(3)
C5 0.033(3) 0.061(3) 0.069(4) 0.006(3) -0.009(3) -0.013(3)
C6 0.047(3) 0.037(3) 0.046(4) 0.002(2) -0.001(3) -0.007(2)
C7 0.033(2) 0.037(3) 0.037(3) 0.000(2) 0.003(2) -0.004(2)
C8 0.035(2) 0.031(2) 0.035(3) 0.001(3) 0.003(2) -0.004(2)
C9 0.041(3) 0.058(3) 0.049(4) 0.000(3) 0.011(3) 0.007(3)
C10 0.049(3) 0.046(3) 0.035(3) -0.002(3) 0.012(3) -0.003(3)

loop_
_atom_site_label
_atom_site_type_symbol
_atom_site_fract_x
_atom_site_fract_y
_atom_site_fract_z
_atom_site_U_iso_or_equiv
_atom_site_thermal_displace_type
_atom_site_occupancy
_atom_site_calc_flag
_atom_site_refinement_flags
N1 N 0.1888(2) 0.44766(14) 0.1223(6) 0.0372(10) Uani 1 d .
N2 N 0.2198(2) 0.4928(2) 0.1006(6) 0.0488(13) Uani 1 d .
N3 N 0.1903(2) 0.5330(2) 0.1634(7) 0.0509(13) Uani 1 d .
N4 N 0.1404(2) 0.51488(14) 0.2252(7) 0.0453(12) Uani 1 d .
N5 N 0.20361(13) 0.3527(2) 0.3715(6) 0.0353(10) Uani 1 d .
N6 N 0.2314(2) 0.3320(2) 0.5218(7) 0.0458(11) Uani 1 d .
N7 N 0.1959(2) 0.3215(2) 0.6503(8) 0.0492(12) Uani 1 d .
N8 N 0.1449(2) 0.33444(15) 0.5909(6) 0.0417(11) Uani 1 d .
C1 C 0.1411(2) 0.4620(2) 0.1973(7) 0.0343(12) Uani 1 d .
C2 C 0.0957(2) 0.4238(2) 0.2266(7) 0.0343(12) Uani 1 d .
C3 C 0.0447(2) 0.4399(2) 0.1609(9) 0.0510(15) Uani 1 d .
H3A H 0.0404(2) 0.4745(2) 0.1085(9) 0.061 Uiso 1 calc R
C4 C 0.0006(2) 0.4055(2) 0.1722(10) 0.0567(15) Uani 1 d .
H4A H -0.0335(2) 0.4173(2) 0.1320(10) 0.068 Uiso 1 calc R
C5 C 0.0067(2) 0.3537(2) 0.2426(10) 0.055(2) Uani 1 d .
H5A H -0.0229(2) 0.3300(2) 0.2450(10) 0.065 Uiso 1 calc R
C6 C 0.0573(2) 0.3367(2) 0.3105(8) 0.0435(13) Uani 1 d .
H6A H 0.0612(2) 0.3016(2) 0.3590(8) 0.052 Uiso 1 calc R
C7 C 0.1020(2) 0.3715(2) 0.3066(8) 0.0357(12) Uani 1 d .
C8 C 0.1505(2) 0.3538(2) 0.4165(8) 0.0337(11) Uani 1 d .
C9 C 0.2351(2) 0.3613(2) 0.1969(8) 0.0491(14) Uani 1 d .
H9A H 0.2439(2) 0.3260(2) 0.1422(8) 0.059 Uiso 1 calc R
H9B H 0.2692(2) 0.3791(2) 0.2294(8) 0.059 Uiso 1 calc R
C10 C 0.2063(2) 0.3950(2) 0.0499(8) 0.0433(13) Uani 1 d .
H10A H 0.2305(2) 0.4007(2) -0.0573(8) 0.052 Uiso 1 calc R
H10B H 0.1747(2) 0.3751(2) 0.0045(8) 0.052 Uiso 1 calc R

loop_
_atom_type_symbol
_atom_type_description
_atom_type_scat_dispersion_real
_atom_type_scat_dispersion_imag
_atom_type_scat_source
C C 0.0033 0.0016 'International Tables Vol C Tables 4.2.6.8 and 6.1.1.4'
H H 0.0000 0.0000 'International Tables Vol C Tables 4.2.6.8 and 6.1.1.4'
N N 0.0061 0.0033 'International Tables Vol C Tables 4.2.6.8 and 6.1.1.4'

loop_
_geom_angle_atom_site_label_1
_geom_angle_atom_site_label_2
_geom_angle_atom_site_label_3
_geom_angle
N2 N1 C1 108.9(4)
N2 N1 C10 121.4(4)
C1 N1 C10 129.3(4)
N3 N2 N1 105.7(3)
N2 N3 N4 110.9(3)
C1 N4 N3 105.2(4)
C8 N5 N6 108.1(4)
C8 N5 C9 135.0(4)
N6 N5 C9 116.3(4)
N7 N6 N5 106.6(4)
N6 N7 N8 111.2(4)
C8 N8 N7 106.0(4)
N4 C1 N1 109.4(4)
N4 C1 C2 126.8(4)
N1 C1 C2 123.6(4)
C3 C2 C7 119.4(4)
C3 C2 C1 117.0(4)
C7 C2 C1 123.6(4)
C4 C3 C2 120.9(5)
C5 C4 C3 120.3(5)
C4 C5 C6 119.9(5)
C5 C6 C7 120.8(5)
C6 C7 C2 118.7(4)
C6 C7 C8 116.3(4)
C2 C7 C8 124.2(4)
N8 C8 N5 108.2(4)
N8 C8 C7 120.4(4)
N5 C8 C7 131.4(5)
N5 C9 C10 114.1(4)
N1 C10 C9 112.7(5)

loop_
_geom_bond_atom_site_label_1
_geom_bond_atom_site_label_2
_geom_bond_distance
N1 N2 1.351(5)
N1 C1 1.328(6)
N1 C10 1.453(6)
N2 N3 1.300(6)
N3 N4 1.372(6)
N4 C1 1.312(5)
N5 C8 1.340(5)
N5 N6 1.356(6)
N5 C9 1.466(7)
N6 N7 1.281(6)
N7 N8 1.354(5)
N8 C8 1.323(6)
C1 C2 1.469(6)
C2 C3 1.390(6)
C2 C7 1.407(6)
C3 C4 1.374(7)
C4 C5 1.370(7)
C5 C6 1.392(7)
C6 C7 1.390(6)
C7 C8 1.483(7)
C9 C10 1.501(7)
